data_4504035
loop_
_publ_author_name
'Foces-Foces, Concepci\'on'
'L\'opez-Rodr\'iguez, Mat\'ias'
'P\'erez, Cirilo'
'Mart\'in, Julio D.'
'P\'erez-Hern\'andez, Natalia'

_publ_section_title
;
 Role of the Molecular Conformation in the Two- and Three-Dimensional
 Supramolecular Structure of 10 Hydroxyl-N-alkylamides
;
_journal_issue 5
_journal_name_full 'Crystal Growth &amp; Design'
_journal_page_first 905
_journal_paper_doi 10.1021/cg060671u
_journal_volume 7
_journal_year 2007
_chemical_formula_moiety 'C16 H29 N O3'
_chemical_formula_sum 'C16 H29 N O3'
_chemical_formula_weight 283.40
_chemical_melting_point 359
_chemical_name_systematic
;
Propylamide of 7,7-diethyl-5-hydroxymethyl-6-oxabicyclo[3.2.1]
-1-carboxylic acid [1g]
 
;
_space_group_IT_number 2
_symmetry_cell_setting triclinic
_symmetry_space_group_name_Hall '-P 1'
_symmetry_space_group_name_H-M 'P -1'
_atom_sites_solution_hydrogens geom
_atom_sites_solution_primary direct
_atom_sites_solution_secondary difmap
_audit_creation_method SHELXL-97
_cell_angle_alpha 87.533(2)
_cell_angle_beta 89.1610(10)
_cell_angle_gamma 69.5120(10)
_cell_formula_units_Z 4
_cell_length_a 9.6670(2)
_cell_length_b 12.7750(3)
_cell_length_c 14.0170(4)
_cell_measurement_temperature 170(2)
_cell_volume 1620.04(7)
_computing_data_collection 'Collect (Nonius BV, 2000)'
_computing_data_reduction 'HKL Denzo and Scalepak (Otwinowski & Minor, 1997)'
_computing_molecular_graphics 'PLATON (Spek, 2003)'
_computing_publication_material 'SHELXL-97, WinGX (Farrugia, 1999) and PLATON (Spek, 2003)'
_computing_structure_refinement 'SHELXL-97 (Sheldrick, 1997)'
_computing_structure_solution 'SIR97 (Altomare et al., 1999)'
_diffrn_ambient_temperature 170(2)
_diffrn_detector_area_resol_mean 9
_diffrn_measured_fraction_theta_full 0.998
_diffrn_measured_fraction_theta_max 0.998
_diffrn_measurement_device '95mm CCD camera on \k-goniostat'
_diffrn_measurement_device_type KappaCCD
_diffrn_measurement_method '\f and \w'
_diffrn_radiation_monochromator 'horizontally mounted graphite crystal'
_diffrn_radiation_source 'fine-focus sealed tube'
_diffrn_radiation_type MoK\a
_diffrn_radiation_wavelength 0.71073
_diffrn_reflns_av_R_equivalents 0.0000
_diffrn_reflns_av_sigmaI/netI 0.0383
_diffrn_reflns_limit_h_max 12
_diffrn_reflns_limit_h_min 0
_diffrn_reflns_limit_k_max 16
_diffrn_reflns_limit_k_min -15
_diffrn_reflns_limit_l_max 18
_diffrn_reflns_limit_l_min -18
_diffrn_reflns_number 7427
_diffrn_reflns_theta_full 27.50
_diffrn_reflns_theta_max 27.50
_diffrn_reflns_theta_min 1.45
_exptl_absorpt_coefficient_mu 0.079
_exptl_absorpt_correction_T_max 0.9806
_exptl_absorpt_correction_T_min 0.9617
_exptl_absorpt_correction_type none
_exptl_crystal_colour colourless
_exptl_crystal_density_diffrn 1.162
_exptl_crystal_density_method 'not measured'
_exptl_crystal_description prims
_exptl_crystal_F_000 624
_exptl_crystal_size_max 0.50
_exptl_crystal_size_mid 0.25
_exptl_crystal_size_min 0.25
_refine_diff_density_max 0.898
_refine_diff_density_min -0.604
_refine_diff_density_rms 0.154
_refine_ls_extinction_method none
_refine_ls_goodness_of_fit_ref 1.055
_refine_ls_hydrogen_treatment riding
_refine_ls_matrix_type full
_refine_ls_number_parameters 394
_refine_ls_number_reflns 7427
_refine_ls_number_restraints 6
_refine_ls_restrained_S_all 1.062
_refine_ls_R_factor_all 0.1068
_refine_ls_R_factor_gt 0.0874
_refine_ls_shift/su_max 0.000
_refine_ls_shift/su_mean 0.000
_refine_ls_structure_factor_coef Fsqd
_refine_ls_weighting_details 'calc w=1/[\s^2^(Fo^2^)+(0.0702P)^2^+3.5452P] where P=(Fo^2^+2Fc^2^)/3'
_refine_ls_weighting_scheme calc
_refine_ls_wR_factor_gt 0.2017
_refine_ls_wR_factor_ref 0.2345
_reflns_number_gt 6179
_reflns_number_total 7427
_reflns_threshold_expression >2sigma(I)
_cod_data_source_file cg060671usi20061003_053725.cif
_cod_data_source_block f1rohconhprlt
_cod_depositor_comments
;
The following automatic conversions were performed:

'_symmetry_cell_setting' value 'Triclinic' changed to 'triclinic'
according to /home/saulius/struct/CIF-dictionaries/cif_core.dic
dictionary named 'cif_core.dic' version 2.4.1 from 2010-06-29.

Automatic conversion script
Id: cif_fix_values 1715 2011-07-08 13:25:40Z adriana 
;
_cod_original_sg_symbol_H-M P-1
_cod_database_code 4504035

loop_
_symmetry_equiv_pos_as_xyz
'x, y, z'
'-x, -y, -z'

loop_
_atom_site_label
_atom_site_type_symbol
_atom_site_fract_x
_atom_site_fract_y
_atom_site_fract_z
_atom_site_U_iso_or_equiv
_atom_site_adp_type
_atom_site_occupancy
_atom_site_symmetry_multiplicity
_atom_site_calc_flag
_atom_site_refinement_flags
_atom_site_disorder_assembly
_atom_site_disorder_group
O1 O 0.3065(2) 0.24484(16) 0.51202(14) 0.0296(4) Uani 1 1 d . . .
O2 O 0.1724(2) 0.43904(17) 0.40022(15) 0.0372(5) Uani 1 1 d . . .
H2 H 0.1893 0.3818 0.3682 0.045 Uiso 1 1 calc R . .
O3 O 0.0849(2) 0.18806(18) 0.78137(16) 0.0386(5) Uani 1 1 d . . .
N1 N -0.0544(3) 0.3611(2) 0.7293(2) 0.0478(8) Uani 1 1 d D . .
H1A H -0.0720 0.4088 0.6799 0.057 Uiso 0.542(12) 1 calc PR A 1
H1B H -0.0566 0.4267 0.7059 0.057 Uiso 0.458(12) 1 calc PR A 2
C1 C 0.3117(3) 0.3493(2) 0.5444(2) 0.0302(6) Uani 1 1 d . . .
C2 C 0.4575(3) 0.3256(3) 0.5963(2) 0.0389(7) Uani 1 1 d . . .
H2A H 0.4566 0.3935 0.6282 0.047 Uiso 1 1 calc R . .
H2B H 0.5399 0.3052 0.5499 0.047 Uiso 1 1 calc R . .
C3 C 0.4800(3) 0.2297(3) 0.6706(2) 0.0384(7) Uani 1 1 d . . .
H3A H 0.5561 0.2303 0.7169 0.046 Uiso 1 1 calc R . .
H3B H 0.5175 0.1578 0.6380 0.046 Uiso 1 1 calc R . .
C4 C 0.3385(3) 0.2363(3) 0.7253(2) 0.0314(6) Uani 1 1 d . A .
H4A H 0.3250 0.2884 0.7778 0.038 Uiso 1 1 calc R . .
H4B H 0.3515 0.1615 0.7545 0.038 Uiso 1 1 calc R . .
C5 C 0.1958(3) 0.2756(2) 0.66347(19) 0.0252(5) Uani 1 1 d . . .
C6 C 0.1846(3) 0.3889(2) 0.6158(2) 0.0285(6) Uani 1 1 d . A .
H6A H 0.0885 0.4259 0.5834 0.034 Uiso 1 1 calc R . .
H6B H 0.2010 0.4399 0.6620 0.034 Uiso 1 1 calc R . .
C7 C 0.0698(3) 0.2717(2) 0.7293(2) 0.0306(6) Uani 1 1 d . A .
C8 C 0.2971(4) 0.4276(3) 0.4566(2) 0.0376(7) Uani 1 1 d . . .
H8A H 0.2903 0.5022 0.4777 0.045 Uiso 1 1 calc R . .
H8B H 0.3871 0.3985 0.4171 0.045 Uiso 1 1 calc R . .
C9 C 0.2096(3) 0.2053(2) 0.57272(19) 0.0274(6) Uani 1 1 d . A .
C10 C 0.2825(4) 0.0794(2) 0.5905(2) 0.0351(7) Uani 1 1 d . . .
H10A H 0.2191 0.0529 0.6341 0.042 Uiso 1 1 calc R A .
H10B H 0.3782 0.0642 0.6230 0.042 Uiso 1 1 calc R . .
C11 C 0.3095(4) 0.0129(3) 0.5000(2) 0.0462(8) Uani 1 1 d . A .
H11A H 0.3556 -0.0670 0.5169 0.055 Uiso 1 1 calc R . .
H11B H 0.3750 0.0366 0.4573 0.055 Uiso 1 1 calc R . .
H11C H 0.2152 0.0262 0.4678 0.055 Uiso 1 1 calc R . .
C12 C 0.0633(4) 0.2335(3) 0.5172(2) 0.0377(7) Uani 1 1 d . . .
H12A H 0.0114 0.3154 0.5177 0.045 Uiso 1 1 calc R A .
H12B H 0.0880 0.2141 0.4499 0.045 Uiso 1 1 calc R . .
C13 C -0.0454(4) 0.1768(4) 0.5523(3) 0.0514(9) Uani 1 1 d . A .
H13A H -0.1330 0.2016 0.5112 0.062 Uiso 1 1 calc R . .
H13B H -0.0748 0.1971 0.6181 0.062 Uiso 1 1 calc R . .
H13C H 0.0022 0.0954 0.5501 0.062 Uiso 1 1 calc R . .
C14A C -0.1635(7) 0.3842(7) 0.8072(4) 0.0416(19) Uani 0.542(12) 1 d PD A 1
H14A H -0.1316 0.3242 0.8579 0.050 Uiso 0.542(12) 1 calc PR A 1
H14B H -0.1744 0.4563 0.8356 0.050 Uiso 0.542(12) 1 calc PR A 1
C15A C -0.3027(9) 0.3888(9) 0.7661(5) 0.051(2) Uani 0.542(12) 1 d P A 1
H15A H -0.2889 0.3175 0.7352 0.062 Uiso 0.542(12) 1 calc PR A 1
H15B H -0.3339 0.4498 0.7163 0.062 Uiso 0.542(12) 1 calc PR A 1
C16A C -0.4269(8) 0.4092(7) 0.8441(5) 0.042(2) Uani 0.542(12) 1 d P A 1
H16A H -0.5198 0.4141 0.8138 0.051 Uiso 0.542(12) 1 calc PR A 1
H16B H -0.4400 0.4793 0.8752 0.051 Uiso 0.542(12) 1 calc PR A 1
H16C H -0.3982 0.3471 0.8918 0.051 Uiso 0.542(12) 1 calc PR A 1
C14B C -0.1892(7) 0.3450(7) 0.7704(8) 0.043(2) Uani 0.458(12) 1 d PD A 2
H14C H -0.2395 0.3198 0.7199 0.052 Uiso 0.458(12) 1 calc PR A 2
H14D H -0.1593 0.2855 0.8215 0.052 Uiso 0.458(12) 1 calc PR A 2
C15B C -0.2910(14) 0.4452(9) 0.8090(13) 0.090(6) Uani 0.458(12) 1 d P A 2
H15C H -0.3428 0.4960 0.7554 0.108 Uiso 0.458(12) 1 calc PR A 2
H15D H -0.2339 0.4829 0.8432 0.108 Uiso 0.458(12) 1 calc PR A 2
C16B C -0.40654(16) 0.42853(13) 0.87723(10) 0.091(6) Uani 0.458(12) 1 d P A 2
H16D H -0.4242 0.4809 0.9289 0.110 Uiso 0.458(12) 1 calc PR A 2
H16E H -0.3709 0.3517 0.9042 0.110 Uiso 0.458(12) 1 calc PR A 2
H16F H -0.4988 0.4423 0.8424 0.110 Uiso 0.458(12) 1 calc PR A 2
O21 O 0.10351(16) 0.11772(13) 0.03864(10) 0.0341(5) Uani 1 1 d R . .
O22 O 0.30342(16) 0.01502(13) -0.10868(10) 0.0384(5) Uani 1 1 d R . .
H22 H 0.2307 0.0674 -0.1318 0.046 Uiso 1 1 calc R . .
O23 O 0.2614(3) 0.2691(2) 0.2705(2) 0.0540(7) Uani 1 1 d . . .
N21 N 0.4771(3) 0.1454(2) 0.2226(2) 0.0439(7) Uani 1 1 d . . .
H21 H 0.5217 0.0911 0.1840 0.053 Uiso 1 1 calc R . .
C21 C 0.2143(3) 0.0085(3) 0.0562(2) 0.0317(6) Uani 1 1 d . . .
C22 C 0.1515(4) -0.0601(3) 0.1246(3) 0.0467(8) Uani 1 1 d . . .
H22A H 0.2314 -0.1294 0.1466 0.056 Uiso 1 1 calc R . .
H22B H 0.0763 -0.0815 0.0913 0.056 Uiso 1 1 calc R . .
C23 C 0.0814(5) 0.0098(4) 0.2105(3) 0.0552(10) Uani 1 1 d . . .
H23A H -0.0175 0.0629 0.1920 0.066 Uiso 1 1 calc R . .
H23B H 0.0680 -0.0405 0.2627 0.066 Uiso 1 1 calc R . .
C24 C 0.1733(4) 0.0752(3) 0.2474(2) 0.0425(8) Uani 1 1 d . . .
H24A H 0.2513 0.0246 0.2900 0.051 Uiso 1 1 calc R . .
H24B H 0.1088 0.1361 0.2865 0.051 Uiso 1 1 calc R . .
C25 C 0.2483(3) 0.1276(2) 0.1688(2) 0.0311(6) Uani 1 1 d . . .
C26 C 0.3390(3) 0.0315(2) 0.1065(2) 0.0311(6) Uani 1 1 d . . .
H26A H 0.4024 0.0551 0.0606 0.037 Uiso 1 1 calc R . .
H26B H 0.4007 -0.0343 0.1455 0.037 Uiso 1 1 calc R . .
C27 C 0.3302(4) 0.1882(3) 0.2231(2) 0.0385(7) Uani 1 1 d . . .
C28 C 0.2538(3) -0.0473(3) -0.0390(2) 0.0373(7) Uani 1 1 d . . .
H28A H 0.3320 -0.1214 -0.0283 0.045 Uiso 1 1 calc R . .
H28B H 0.1659 -0.0598 -0.0641 0.045 Uiso 1 1 calc R . .
C29 C 0.1368(3) 0.2017(2) 0.0922(2) 0.0306(6) Uani 1 1 d . B .
C30 C -0.0082(3) 0.2807(3) 0.1319(2) 0.0417(8) Uani 1 1 d D . .
H30A H -0.0455 0.2384 0.1803 0.050 Uiso 0.767(6) 1 calc PR B 1
H30B H 0.0126 0.3405 0.1650 0.050 Uiso 0.767(6) 1 calc PR B 1
H30C H -0.0372 0.2386 0.1846 0.050 Uiso 0.233(6) 1 calc PR B 2
H30D H -0.0829 0.2936 0.0809 0.050 Uiso 0.233(6) 1 calc PR B 2
C31A C -0.1290(5) 0.3350(4) 0.0598(3) 0.0467(12) Uani 0.767(6) 1 d PD B 1
H31A H -0.2172 0.3830 0.0925 0.056 Uiso 0.767(6) 1 calc PR B 1
H31B H -0.1526 0.2770 0.0271 0.056 Uiso 0.767(6) 1 calc PR B 1
H31C H -0.0957 0.3802 0.0129 0.056 Uiso 0.767(6) 1 calc PR B 1
C31B C -0.0273(17) 0.3963(7) 0.1696(10) 0.044(4) Uiso 0.233(6) 1 d PD B 2
H31D H -0.1287 0.4318 0.1923 0.052 Uiso 0.233(6) 1 calc PR B 2
H31E H -0.0068 0.4433 0.1182 0.052 Uiso 0.233(6) 1 calc PR B 2
H31F H 0.0417 0.3875 0.2225 0.052 Uiso 0.233(6) 1 calc PR B 2
C32 C 0.2041(5) 0.2608(3) 0.0192(3) 0.0587(11) Uani 1 1 d D . .
H32A H 0.3019 0.2069 0.0016 0.070 Uiso 0.767(6) 1 calc PR B 1
H32B H 0.1418 0.2766 -0.0388 0.070 Uiso 0.767(6) 1 calc PR B 1
H32C H 0.2739 0.2832 0.0571 0.070 Uiso 0.233(6) 1 calc PR B 2
H32D H 0.2668 0.1996 -0.0203 0.070 Uiso 0.233(6) 1 calc PR B 2
C33A C 0.2257(7) 0.3668(4) 0.0425(5) 0.0658(17) Uani 0.767(6) 1 d PD B 1
H33A H 0.2685 0.3941 -0.0127 0.079 Uiso 0.767(6) 1 calc PR B 1
H33B H 0.2925 0.3529 0.0973 0.079 Uiso 0.767(6) 1 calc PR B 1
H33C H 0.1302 0.4230 0.0583 0.079 Uiso 0.767(6) 1 calc PR B 1
C33B C 0.1418(15) 0.3573(9) -0.0519(8) 0.039(3) Uiso 0.233(6) 1 d PD B 2
H33D H 0.2227 0.3709 -0.0869 0.047 Uiso 0.233(6) 1 calc PR B 2
H33E H 0.0844 0.4244 -0.0181 0.047 Uiso 0.233(6) 1 calc PR B 2
H33F H 0.0775 0.3393 -0.0969 0.047 Uiso 0.233(6) 1 calc PR B 2
C34 C 0.5665(4) 0.1861(3) 0.2843(3) 0.0472(8) Uani 1 1 d . . .
H34A H 0.6618 0.1251 0.2976 0.057 Uiso 1 1 calc R . .
H34B H 0.5147 0.2065 0.3460 0.057 Uiso 1 1 calc R . .
C35 C 0.5957(5) 0.2841(4) 0.2416(3) 0.0616(11) Uani 1 1 d . . .
H35A H 0.5011 0.3461 0.2291 0.074 Uiso 1 1 calc R . .
H35B H 0.6479 0.2644 0.1800 0.074 Uiso 1 1 calc R . .
C36 C 0.6926(5) 0.3223(4) 0.3112(3) 0.0649(12) Uani 1 1 d . . .
H36A H 0.7115 0.3873 0.2826 0.097 Uiso 1 1 calc R . .
H36B H 0.7866 0.2610 0.3227 0.097 Uiso 1 1 calc R . .
H36C H 0.6402 0.3424 0.3719 0.097 Uiso 1 1 calc R . .

loop_
_atom_site_aniso_label
_atom_site_aniso_U_11
_atom_site_aniso_U_22
_atom_site_aniso_U_33
_atom_site_aniso_U_23
_atom_site_aniso_U_13
_atom_site_aniso_U_12
O1 0.0299(10) 0.0259(10) 0.0259(10) 0.0016(8) 0.0085(8) -0.0015(8)
O2 0.0400(12) 0.0277(10) 0.0313(11) 0.0036(8) 0.0081(9) 0.0033(9)
O3 0.0354(12) 0.0388(12) 0.0379(12) 0.0151(10) 0.0031(9) -0.0104(9)
N1 0.0358(15) 0.0458(16) 0.0435(16) 0.0154(13) 0.0193(12) 0.0059(12)
C1 0.0279(14) 0.0262(13) 0.0309(15) 0.0005(11) 0.0089(11) -0.0033(11)
C2 0.0311(16) 0.0449(18) 0.0399(17) 0.0026(14) 0.0055(13) -0.0131(14)
C3 0.0264(15) 0.0445(18) 0.0401(17) 0.0043(14) -0.0021(13) -0.0078(13)
C4 0.0296(14) 0.0337(15) 0.0282(14) 0.0009(11) -0.0021(11) -0.0079(12)
C5 0.0264(13) 0.0216(12) 0.0229(12) 0.0013(10) 0.0020(10) -0.0028(10)
C6 0.0286(14) 0.0242(13) 0.0287(14) 0.0005(11) 0.0072(11) -0.0045(11)
C7 0.0294(14) 0.0332(15) 0.0251(13) 0.0020(11) 0.0025(11) -0.0064(12)
C8 0.0367(16) 0.0323(15) 0.0374(16) 0.0063(13) 0.0141(13) -0.0054(13)
C9 0.0301(14) 0.0263(13) 0.0219(13) 0.0013(10) 0.0028(10) -0.0053(11)
C10 0.0457(18) 0.0236(14) 0.0303(15) -0.0007(11) 0.0038(13) -0.0053(12)
C11 0.064(2) 0.0307(16) 0.0374(18) -0.0059(13) 0.0029(16) -0.0080(15)
C12 0.0398(17) 0.0423(17) 0.0284(15) 0.0041(13) -0.0052(13) -0.0114(14)
C13 0.047(2) 0.066(2) 0.048(2) 0.0028(18) -0.0079(16) -0.0282(19)
C14A 0.049(4) 0.047(4) 0.030(3) -0.008(3) 0.005(3) -0.017(3)
C15A 0.044(5) 0.069(6) 0.041(4) 0.000(4) 0.008(3) -0.021(4)
C16A 0.022(3) 0.072(5) 0.032(4) 0.008(3) 0.006(3) -0.016(3)
C14B 0.031(5) 0.033(4) 0.066(6) -0.010(4) 0.025(4) -0.013(3)
C15B 0.073(8) 0.042(6) 0.139(13) -0.002(7) 0.078(8) -0.002(5)
C16B 0.066(9) 0.146(14) 0.072(10) -0.020(9) 0.022(7) -0.047(9)
O21 0.0240(10) 0.0429(12) 0.0287(10) -0.0064(9) -0.0018(8) -0.0028(9)
O22 0.0276(11) 0.0443(12) 0.0321(11) -0.0022(9) 0.0021(9) 0.0015(9)
O23 0.0404(13) 0.0501(15) 0.0627(16) -0.0281(13) -0.0051(12) -0.0018(11)
N21 0.0338(14) 0.0421(15) 0.0541(18) -0.0177(13) -0.0036(12) -0.0092(12)
C21 0.0269(14) 0.0353(15) 0.0316(15) -0.0011(12) -0.0004(11) -0.0094(12)
C22 0.055(2) 0.053(2) 0.0429(19) 0.0003(16) 0.0012(16) -0.0318(18)
C23 0.072(3) 0.073(3) 0.0353(18) -0.0001(17) 0.0109(17) -0.044(2)
C24 0.051(2) 0.053(2) 0.0224(14) 0.0031(13) -0.0027(13) -0.0167(16)
C25 0.0289(14) 0.0312(14) 0.0301(14) -0.0004(12) -0.0025(11) -0.0066(12)
C26 0.0286(14) 0.0281(14) 0.0348(15) -0.0013(12) -0.0047(12) -0.0075(11)
C27 0.0333(16) 0.0352(16) 0.0420(17) -0.0079(13) -0.0045(13) -0.0050(13)
C28 0.0313(15) 0.0408(17) 0.0380(17) -0.0087(13) -0.0016(13) -0.0094(13)
C29 0.0271(14) 0.0338(15) 0.0254(13) 0.0002(11) 0.0019(11) -0.0038(12)
C30 0.0320(16) 0.0483(19) 0.0361(17) -0.0120(14) 0.0011(13) -0.0021(14)
C31A 0.037(2) 0.037(2) 0.056(3) -0.002(2) -0.005(2) 0.0000(18)
C32 0.052(2) 0.042(2) 0.068(3) 0.0200(18) 0.0175(19) -0.0021(17)
C33A 0.081(4) 0.042(3) 0.081(4) 0.001(3) -0.008(3) -0.030(3)
C34 0.0446(19) 0.0457(19) 0.051(2) -0.0063(16) -0.0056(16) -0.0147(16)
C35 0.065(3) 0.064(3) 0.065(3) -0.012(2) 0.013(2) -0.035(2)
C36 0.058(2) 0.078(3) 0.076(3) -0.040(2) 0.023(2) -0.044(2)

loop_
_atom_type_symbol
_atom_type_description
_atom_type_scat_dispersion_real
_atom_type_scat_dispersion_imag
_atom_type_scat_source
C C 0.0033 0.0016 'International Tables Vol C Tables 4.2.6.8 and 6.1.1.4'
H H 0.0000 0.0000 'International Tables Vol C Tables 4.2.6.8 and 6.1.1.4'
O O 0.0106 0.0060 'International Tables Vol C Tables 4.2.6.8 and 6.1.1.4'
N N 0.0061 0.0033 'International Tables Vol C Tables 4.2.6.8 and 6.1.1.4'

loop_
_geom_angle_atom_site_label_1
_geom_angle_atom_site_label_2
_geom_angle_atom_site_label_3
_geom_angle
C1 O1 C9 110.8(2)
C8 O2 H2 109.5
C7 N1 C14A 123.7(4)
C7 N1 C14B 117.3(4)
C14A N1 C14B 32.6(4)
C7 N1 H1A 118.2
C14A N1 H1A 118.2
C14B N1 H1A 114.0
C7 N1 H1B 121.4
C14A N1 H1B 106.1
C14B N1 H1B 121.4
H1A N1 H1B 32.3
O1 C1 C2 108.4(2)
O1 C1 C8 107.6(2)
C2 C1 C8 111.9(3)
O1 C1 C6 104.8(2)
C2 C1 C6 109.2(2)
C8 C1 C6 114.6(2)
C1 C2 C3 109.5(3)
C1 C2 H2A 109.8
C3 C2 H2A 109.8
C1 C2 H2B 109.8
C3 C2 H2B 109.8
H2A C2 H2B 108.2
C2 C3 C4 113.4(3)
C2 C3 H3A 108.9
C4 C3 H3A 108.9
C2 C3 H3B 108.9
C4 C3 H3B 108.9
H3A C3 H3B 107.7
C3 C4 C5 114.7(2)
C3 C4 H4A 108.6
C5 C4 H4A 108.6
C3 C4 H4B 108.6
C5 C4 H4B 108.6
H4A C4 H4B 107.6
C7 C5 C6 118.0(2)
C7 C5 C4 106.7(2)
C6 C5 C4 106.6(2)
C7 C5 C9 112.5(2)
C6 C5 C9 100.0(2)
C4 C5 C9 113.1(2)
C1 C6 C5 99.5(2)
C1 C6 H6A 111.9
C5 C6 H6A 111.9
C1 C6 H6B 111.9
C5 C6 H6B 111.9
H6A C6 H6B 109.6
O3 C7 N1 121.6(3)
O3 C7 C5 120.1(3)
N1 C7 C5 118.3(2)
O2 C8 C1 112.9(3)
O2 C8 H8A 109.0
C1 C8 H8A 109.0
O2 C8 H8B 109.0
C1 C8 H8B 109.0
H8A C8 H8B 107.8
O1 C9 C10 108.6(2)
O1 C9 C12 106.4(2)
C10 C9 C12 110.9(3)
O1 C9 C5 101.8(2)
C10 C9 C5 114.5(2)
C12 C9 C5 113.8(2)
C9 C10 C11 114.0(3)
C9 C10 H10A 108.8
C11 C10 H10A 108.8
C9 C10 H10B 108.8
C11 C10 H10B 108.8
H10A C10 H10B 107.6
C10 C11 H11A 109.5
C10 C11 H11B 109.5
H11A C11 H11B 109.5
C10 C11 H11C 109.5
H11A C11 H11C 109.5
H11B C11 H11C 109.5
C13 C12 C9 117.6(3)
C13 C12 H12A 107.9
C9 C12 H12A 107.9
C13 C12 H12B 107.9
C9 C12 H12B 107.9
H12A C12 H12B 107.2
C12 C13 H13A 109.5
C12 C13 H13B 109.5
H13A C13 H13B 109.5
C12 C13 H13C 109.5
H13A C13 H13C 109.5
H13B C13 H13C 109.5
C15A C14A N1 107.1(6)
C15A C14A H14A 110.3
N1 C14A H14A 110.3
C15A C14A H14B 110.3
N1 C14A H14B 110.3
H14A C14A H14B 108.6
C14A C15A C16A 111.5(6)
C14A C15A H15A 109.3
C16A C15A H15A 109.3
C14A C15A H15B 109.3
C16A C15A H15B 109.3
H15A C15A H15B 108.0
C15A C16A H16A 109.5
C15A C16A H16B 109.5
H16A C16A H16B 109.5
C15A C16A H16C 109.5
H16A C16A H16C 109.5
H16B C16A H16C 109.5
C15B C14B N1 112.7(8)
C15B C14B H14C 109.0
N1 C14B H14C 109.0
C15B C14B H14D 109.0
N1 C14B H14D 109.0
H14C C14B H14D 107.8
C14B C15B C16B 115.5(8)
C14B C15B H15C 108.4
C16B C15B H15C 108.4
C14B C15B H15D 108.4
C16B C15B H15D 108.4
H15C C15B H15D 107.5
C15B C16B H16D 109.5
C15B C16B H16E 109.5
H16D C16B H16E 109.5
C15B C16B H16F 109.5
H16D C16B H16F 109.5
H16E C16B H16F 109.5
C21 O21 C29 110.62(19)
C28 O22 H22 109.5
C27 N21 C34 121.8(3)
C27 N21 H21 119.1
C34 N21 H21 119.1
O21 C21 C28 107.9(2)
O21 C21 C26 104.5(2)
C28 C21 C26 115.8(3)
O21 C21 C22 109.1(2)
C28 C21 C22 110.5(3)
C26 C21 C22 108.7(3)
C21 C22 C23 109.2(3)
C21 C22 H22A 109.8
C23 C22 H22A 109.8
C21 C22 H22B 109.8
C23 C22 H22B 109.8
H22A C22 H22B 108.3
C24 C23 C22 113.2(3)
C24 C23 H23A 108.9
C22 C23 H23A 108.9
C24 C23 H23B 108.9
C22 C23 H23B 108.9
H23A C23 H23B 107.8
C23 C24 C25 115.3(3)
C23 C24 H24A 108.4
C25 C24 H24A 108.4
C23 C24 H24B 108.4
C25 C24 H24B 108.4
H24A C24 H24B 107.5
C27 C25 C26 118.0(2)
C27 C25 C29 114.9(3)
C26 C25 C29 99.5(2)
C27 C25 C24 105.0(3)
C26 C25 C24 106.5(2)
C29 C25 C24 113.0(2)
C21 C26 C25 99.9(2)
C21 C26 H26A 111.8
C25 C26 H26A 111.8
C21 C26 H26B 111.8
C25 C26 H26B 111.8
H26A C26 H26B 109.5
O23 C27 N21 122.3(3)
O23 C27 C25 120.3(3)
N21 C27 C25 117.2(3)
O22 C28 C21 114.0(2)
O22 C28 H28A 108.8
C21 C28 H28A 108.8
O22 C28 H28B 108.8
C21 C28 H28B 108.8
H28A C28 H28B 107.6
O21 C29 C32 104.6(2)
O21 C29 C30 107.8(2)
C32 C29 C30 111.8(3)
O21 C29 C25 101.9(2)
C32 C29 C25 114.2(3)
C30 C29 C25 115.1(2)
C31A C30 C29 115.9(3)
C31A C30 C31B 90.0(6)
C29 C30 C31B 123.6(6)
C31A C30 H30A 108.3
C29 C30 H30A 108.3
C31B C30 H30A 109.1
C31A C30 H30B 108.3
C29 C30 H30B 108.3
C31B C30 H30B 19.3
H30A C30 H30B 107.4
C31A C30 H30C 113.9
C29 C30 H30C 106.4
C31B C30 H30C 106.4
H30A C30 H30C 5.9
H30B C30 H30C 103.1
C31A C30 H30D 16.5
C29 C30 H30D 106.4
C31B C30 H30D 106.4
H30A C30 H30D 100.5
H30B C30 H30D 124.8
H30C C30 H30D 106.5
C30 C31A H31A 109.5
C30 C31A H31B 109.5
H31A C31A H31B 109.5
C30 C31A H31C 109.5
H31A C31A H31C 109.5
H31B C31A H31C 109.5
C30 C31B H31D 109.5
C30 C31B H31E 109.5
H31D C31B H31E 109.5
C30 C31B H31F 109.5
H31D C31B H31F 109.5
H31E C31B H31F 109.5
C33A C32 C33B 64.2(6)
C33A C32 C29 120.2(4)
C33B C32 C29 134.2(6)
C33A C32 H32A 107.3
C33B C32 H32A 114.4
C29 C32 H32A 107.3
C33A C32 H32B 107.3
C33B C32 H32B 43.3
C29 C32 H32B 107.3
H32A C32 H32B 106.9
C33A C32 H32C 42.7
C33B C32 H32C 103.6
C29 C32 H32C 103.6
H32A C32 H32C 76.5
H32B C32 H32C 146.0
C33A C32 H32D 128.8
C33B C32 H32D 103.6
C29 C32 H32D 103.6
H32A C32 H32D 29.0
H32B C32 H32D 80.9
H32C C32 H32D 105.3
C32 C33A H33A 109.5
C32 C33A H33B 109.5
H33A C33A H33B 109.5
C32 C33A H33C 109.5
H33A C33A H33C 109.5
H33B C33A H33C 109.5
C32 C33B H33D 109.5
C32 C33B H33E 109.5
H33D C33B H33E 109.5
C32 C33B H33F 109.5
H33D C33B H33F 109.5
H33E C33B H33F 109.5
N21 C34 C35 112.7(3)
N21 C34 H34A 109.1
C35 C34 H34A 109.1
N21 C34 H34B 109.1
C35 C34 H34B 109.1
H34A C34 H34B 107.8
C34 C35 C36 109.8(4)
C34 C35 H35A 109.7
C36 C35 H35A 109.7
C34 C35 H35B 109.7
C36 C35 H35B 109.7
H35A C35 H35B 108.2
C35 C36 H36A 109.5
C35 C36 H36B 109.5
H36A C36 H36B 109.5
C35 C36 H36C 109.5
H36A C36 H36C 109.5
H36B C36 H36C 109.5

loop_
_geom_bond_atom_site_label_1
_geom_bond_atom_site_label_2
_geom_bond_distance
O1 C1 1.445(4)
O1 C9 1.460(3)
O2 C8 1.412(4)
O2 H2 0.8400
O3 C7 1.234(3)
N1 C7 1.336(4)
N1 C14A 1.473(4)
N1 C14B 1.492(4)
N1 H1A 0.8800
N1 H1B 0.8800
C1 C2 1.524(4)
C1 C8 1.527(4)
C1 C6 1.529(4)
C2 C3 1.531(4)
C2 H2A 0.9900
C2 H2B 0.9900
C3 C4 1.537(4)
C3 H3A 0.9900
C3 H3B 0.9900
C4 C5 1.555(4)
C4 H4A 0.9900
C4 H4B 0.9900
C5 C7 1.531(4)
C5 C6 1.538(4)
C5 C9 1.566(4)
C6 H6A 0.9900
C6 H6B 0.9900
C8 H8A 0.9900
C8 H8B 0.9900
C9 C10 1.523(4)
C9 C12 1.545(4)
C10 C11 1.525(4)
C10 H10A 0.9900
C10 H10B 0.9900
C11 H11A 0.9800
C11 H11B 0.9800
C11 H11C 0.9800
C12 C13 1.536(5)
C12 H12A 0.9900
C12 H12B 0.9900
C13 H13A 0.9800
C13 H13B 0.9800
C13 H13C 0.9800
C14A C15A 1.453(11)
C14A H14A 0.9900
C14A H14B 0.9900
C15A C16A 1.572(10)
C15A H15A 0.9900
C15A H15B 0.9900
C16A H16A 0.9800
C16A H16B 0.9800
C16A H16C 0.9800
C14B C15B 1.436(14)
C14B H14C 0.9900
C14B H14D 0.9900
C15B C16B 1.524(9)
C15B H15C 0.9900
C15B H15D 0.9900
C16B H16D 0.9800
C16B H16E 0.9800
C16B H16F 0.9800
O21 C21 1.445(3)
O21 C29 1.461(3)
O22 C28 1.416(4)
O22 H22 0.8400
O23 C27 1.232(4)
N21 C27 1.332(4)
N21 C34 1.463(4)
N21 H21 0.8800
C21 C28 1.520(4)
C21 C26 1.526(4)
C21 C22 1.529(4)
C22 C23 1.533(5)
C22 H22A 0.9900
C22 H22B 0.9900
C23 C24 1.526(5)
C23 H23A 0.9900
C23 H23B 0.9900
C24 C25 1.562(4)
C24 H24A 0.9900
C24 H24B 0.9900
C25 C27 1.517(4)
C25 C26 1.535(4)
C25 C29 1.563(4)
C26 H26A 0.9900
C26 H26B 0.9900
C28 H28A 0.9900
C28 H28B 0.9900
C29 C32 1.516(4)
C29 C30 1.526(4)
C30 C31A 1.507(4)
C30 C31B 1.539(5)
C30 H30A 0.9900
C30 H30B 0.9900
C30 H30C 0.9900
C30 H30D 0.9900
C31A H31A 0.9800
C31A H31B 0.9800
C31A H31C 0.9800
C31B H31D 0.9800
C31B H31E 0.9800
C31B H31F 0.9800
C32 C33A 1.491(4)
C32 C33B 1.506(5)
C32 H32A 0.9900
C32 H32B 0.9900
C32 H32C 0.9900
C32 H32D 0.9900
C33A H33A 0.9800
C33A H33B 0.9800
C33A H33C 0.9800
C33B H33D 0.9800
C33B H33E 0.9800
C33B H33F 0.9800
C34 C35 1.478(6)
C34 H34A 0.9900
C34 H34B 0.9900
C35 C36 1.567(6)
C35 H35A 0.9900
C35 H35B 0.9900
C36 H36A 0.9800
C36 H36B 0.9800
C36 H36C 0.9800

loop_
_geom_hbond_atom_site_label_D
_geom_hbond_atom_site_label_H
_geom_hbond_atom_site_label_A
_geom_hbond_distance_DH
_geom_hbond_distance_HA
_geom_hbond_distance_DA
_geom_hbond_angle_DHA
_geom_hbond_site_symmetry_A
O2 H2 O23 0.84 1.97 2.783(3) 163.3 .
O22 H22 O3 0.84 2.05 2.874(3) 165.6 1_554
N1 H1A O2 0.88 2.12 2.956(3) 157.9 2_566
N21 H21 O22 0.88 2.07 2.896(3) 156.3 2_655

loop_
_geom_torsion_atom_site_label_1
_geom_torsion_atom_site_label_2
_geom_torsion_atom_site_label_3
_geom_torsion_atom_site_label_4
_geom_torsion
C9 O1 C1 C2 103.8(2)
C9 O1 C1 C8 -135.0(2)
C9 O1 C1 C6 -12.7(3)
O1 C1 C2 C3 -50.1(3)
C8 C1 C2 C3 -168.7(3)
C6 C1 C2 C3 63.5(3)
C1 C2 C3 C4 -41.1(4)
C2 C3 C4 C5 39.1(4)
C3 C4 C5 C7 177.6(2)
C3 C4 C5 C6 -55.5(3)
C3 C4 C5 C9 53.3(3)
O1 C1 C6 C5 37.5(3)
C2 C1 C6 C5 -78.4(3)
C8 C1 C6 C5 155.2(3)
C7 C5 C6 C1 -169.1(2)
C4 C5 C6 C1 71.0(3)
C9 C5 C6 C1 -46.9(3)
C14A N1 C7 O3 19.1(7)
C14B N1 C7 O3 -18.1(7)
C14A N1 C7 C5 -160.2(5)
C14B N1 C7 C5 162.6(6)
C6 C5 C7 O3 -167.8(3)
C4 C5 C7 O3 -48.0(4)
C9 C5 C7 O3 76.6(3)
C6 C5 C7 N1 11.6(4)
C4 C5 C7 N1 131.4(3)
C9 C5 C7 N1 -104.1(3)
O1 C1 C8 O2 53.1(3)
C2 C1 C8 O2 172.1(2)
C6 C1 C8 O2 -62.9(3)
C1 O1 C9 C10 -138.4(2)
C1 O1 C9 C12 102.1(3)
C1 O1 C9 C5 -17.3(3)
C7 C5 C9 O1 165.9(2)
C6 C5 C9 O1 39.9(2)
C4 C5 C9 O1 -73.1(3)
C7 C5 C9 C10 -77.1(3)
C6 C5 C9 C10 156.8(2)
C4 C5 C9 C10 43.8(3)
C7 C5 C9 C12 51.9(3)
C6 C5 C9 C12 -74.1(3)
C4 C5 C9 C12 172.9(2)
O1 C9 C10 C11 -61.1(4)
C12 C9 C10 C11 55.5(4)
C5 C9 C10 C11 -174.1(3)
O1 C9 C12 C13 165.5(3)
C10 C9 C12 C13 47.6(4)
C5 C9 C12 C13 -83.3(4)
C7 N1 C14A C15A -120.6(7)
C14B N1 C14A C15A -31.8(8)
N1 C14A C15A C16A 178.1(6)
C7 N1 C14B C15B 152.0(11)
C14A N1 C14B C15B 41.4(11)
N1 C14B C15B C16B -162.6(10)
C29 O21 C21 C28 -136.1(2)
C29 O21 C21 C26 -12.4(3)
C29 O21 C21 C22 103.8(3)
O21 C21 C22 C23 -49.0(4)
C28 C21 C22 C23 -167.5(3)
C26 C21 C22 C23 64.4(4)
C21 C22 C23 C24 -42.0(4)
C22 C23 C24 C25 39.3(5)
C23 C24 C25 C27 179.4(3)
C23 C24 C25 C26 -54.7(4)
C23 C24 C25 C29 53.4(4)
O21 C21 C26 C25 37.7(3)
C28 C21 C26 C25 156.2(3)
C22 C21 C26 C25 -78.7(3)
C27 C25 C26 C21 -172.1(3)
C29 C25 C26 C21 -47.3(3)
C24 C25 C26 C21 70.2(3)
C34 N21 C27 O23 5.0(6)
C34 N21 C27 C25 -170.2(3)
C26 C25 C27 O23 176.7(3)
C29 C25 C27 O23 59.8(4)
C24 C25 C27 O23 -64.9(4)
C26 C25 C27 N21 -8.1(4)
C29 C25 C27 N21 -124.9(3)
C24 C25 C27 N21 110.3(3)
O21 C21 C28 O22 56.7(3)
C26 C21 C28 O22 -59.9(3)
C22 C21 C28 O22 175.9(3)
C21 O21 C29 C32 101.4(3)
C21 O21 C29 C30 -139.4(2)
C21 O21 C29 C25 -17.8(3)
C27 C25 C29 O21 167.4(2)
C26 C25 C29 O21 40.3(3)
C24 C25 C29 O21 -72.2(3)
C27 C25 C29 C32 55.1(4)
C26 C25 C29 C32 -71.9(3)
C24 C25 C29 C32 175.6(3)
C27 C25 C29 C30 -76.2(4)
C26 C25 C29 C30 156.7(3)
C24 C25 C29 C30 44.2(4)
O21 C29 C30 C31A -54.8(4)
C32 C29 C30 C31A 59.7(4)
C25 C29 C30 C31A -167.8(3)
O21 C29 C30 C31B -163.6(7)
C32 C29 C30 C31B -49.1(8)
C25 C29 C30 C31B 83.4(8)
O21 C29 C32 C33A 168.0(4)
C30 C29 C32 C33A 51.6(5)
C25 C29 C32 C33A -81.4(5)
O21 C29 C32 C33B 85.8(9)
C30 C29 C32 C33B -30.6(9)
C25 C29 C32 C33B -163.6(8)
C27 N21 C34 C35 -85.9(4)
N21 C34 C35 C36 -179.6(3)
